data_2244036
loop_
_publ_author_name
'Pearson, Wayne H.'
'Urban, Joseph J.'
'MacArthur, Amy H. Roy'
'Lin, Shirley'
'Cabrera, Dylan W. L.'

_publ_section_title
;
 Crystal structures of <i>N</i>-[4-(trifluoromethyl)phenyl]benzamide and
 <i>N</i>-(4-methoxyphenyl)benzamide at 173K: a study of the energetics of
 conformational changes due to crystal packing
;
_journal_coeditor_code WM5620
_journal_issue 3
_journal_name_full 'Acta Crystallographica Section E'
_journal_page_first
;
;
_journal_paper_doi 10.1107/S2056989022000950
_journal_volume 78
_journal_year 2022
_chemical_formula_iupac 'C14 H10 F3 N O'
_chemical_formula_moiety 'C14 H10 F3 N O'
_chemical_formula_sum 'C14 H10 F3 N O'
_chemical_formula_weight 265.23
_chemical_melting_point_gt 477
_chemical_melting_point_lt 478
_chemical_name_systematic
;
<i>N</i>-[4-(Trifluoromethyl)phenyl]benzamide
;
_space_group_crystal_system triclinic
_space_group_IT_number 2
_space_group_name_Hall '-P 1'
_space_group_name_H-M_alt 'P -1'
_atom_sites_solution_hydrogens direct
_atom_sites_solution_primary direct
_audit_creation_method SHELXL-2018/3
_cell_angle_alpha 77.170(7)
_cell_angle_beta 79.421(7)
_cell_angle_gamma 89.719(7)
_cell_formula_units_Z 2
_cell_length_a 5.3606(11)
_cell_length_b 7.7831(16)
_cell_length_c 14.415(3)
_cell_measurement_reflns_used 2253
_cell_measurement_temperature 173(2)
_cell_measurement_theta_max 23.195
_cell_measurement_theta_min 2.686
_cell_volume 576.0(2)
_computing_cell_refinement
;
SAINT (Bruker, 2018)
;
_computing_data_collection
;
APEX3 (Bruker, 2018)
;
_computing_data_reduction
;
SAINT (Bruker, 2018)
;
_computing_molecular_graphics
;
Mercury (Macrae <i>et al.</i>, 2020) and <i>CrystalExplorer17</i>
Spackman <i>et al</i>, 2021)
;
_computing_publication_material
;
publCIF (Westrip, 2010)
;
_computing_structure_refinement
;
WinGX (Farrugia, 2012), SHELXL (Sheldrick, 2015b)
;
_computing_structure_solution
;
SHELXT (Sheldrick, 2015a)
;
_diffrn_ambient_temperature 173(2)
_diffrn_detector_area_resol_mean 8.53
_diffrn_measured_fraction_theta_full 1.000
_diffrn_measured_fraction_theta_max 0.989
_diffrn_measurement_device_type 'Bruker APEXII CCD'
_diffrn_measurement_method 'rotating crystal'
_diffrn_radiation_type MoK\a
_diffrn_radiation_wavelength 0.71073
_diffrn_reflns_av_R_equivalents 0.0856
_diffrn_reflns_av_unetI/netI 0.0760
_diffrn_reflns_limit_h_max 6
_diffrn_reflns_limit_h_min -6
_diffrn_reflns_limit_k_max 9
_diffrn_reflns_limit_k_min -9
_diffrn_reflns_limit_l_max 17
_diffrn_reflns_limit_l_min -17
_diffrn_reflns_number 11667
_diffrn_reflns_theta_full 25.242
_diffrn_reflns_theta_max 25.800
_diffrn_reflns_theta_min 1.475
_diffrn_source 'sealed X-ray tube'
_exptl_absorpt_coefficient_mu 0.130
_exptl_absorpt_correction_T_max 1.0000
_exptl_absorpt_correction_T_min 0.6996
_exptl_absorpt_correction_type multi-scan
_exptl_absorpt_process_details
;
(<i>SADABS</i>; Bruker, 2018)
;
_exptl_crystal_colour colourless
_exptl_crystal_density_diffrn 1.529
_exptl_crystal_density_meas 1.46(2)
_exptl_crystal_density_method 'flotation in K2CO3(aq) solution'
_exptl_crystal_description 'regular parallelpiped'
_exptl_crystal_F_000 272
_exptl_crystal_size_max 0.237
_exptl_crystal_size_mid 0.080
_exptl_crystal_size_min 0.061
_refine_diff_density_max 0.259
_refine_diff_density_min -0.316
_refine_ls_extinction_method none
_refine_ls_goodness_of_fit_ref 1.113
_refine_ls_hydrogen_treatment mixed
_refine_ls_matrix_type full
_refine_ls_number_parameters 176
_refine_ls_number_reflns 2201
_refine_ls_number_restraints 1
_refine_ls_restrained_S_all 1.113
_refine_ls_R_factor_all 0.1116
_refine_ls_R_factor_gt 0.0684
_refine_ls_shift/su_max 0.000
_refine_ls_shift/su_mean 0.000
_refine_ls_structure_factor_coef Fsqd
_refine_ls_weighting_details 'w=1/[\s^2^(Fo^2^)+(0.0726P)^2^+0.6085P] where P=(Fo^2^+2Fc^2^)/3'
_refine_ls_weighting_scheme calc
_refine_ls_wR_factor_gt 0.1662
_refine_ls_wR_factor_ref 0.1892
_reflns_number_gt 1415
_reflns_number_total 2201
_reflns_threshold_expression 'I > 2\s(I)'
_cod_data_source_file wm5620sup1.cif
_cod_data_source_block 1
_cod_database_code 2244036
_shelx_space_group_comment
;
The symmetry employed for this shelxl refinement is uniquely defined
by the following loop, which should always be used as a source of
symmetry information in preference to the above space-group names.
They are only intended as comments.
;
_shelx_estimated_absorpt_t_min 0.970
_shelx_estimated_absorpt_t_max 0.992

loop_
_space_group_symop_operation_xyz
'x, y, z'
'-x, -y, -z'

loop_
_atom_site_type_symbol
_atom_site_label
_atom_site_fract_x
_atom_site_fract_y
_atom_site_fract_z
_atom_site_U_iso_or_equiv
_atom_site_adp_type
_atom_site_calc_flag
_atom_site_occupancy
_atom_site_disorder_assembly
_atom_site_disorder_group
C C1 0.4290(8) 0.2664(5) 0.9270(3) 0.0361(10) Uani d 1 . .
C C2 0.5101(6) 0.2716(5) 0.8223(3) 0.0259(8) Uani d 1 . .
C C3 0.3572(6) 0.3479(5) 0.7572(3) 0.0274(9) Uani d 1 . .
H H3 0.207249 0.403788 0.779424 0.033 Uiso calc 1 . .
C C4 0.4208(6) 0.3432(5) 0.6611(3) 0.0269(8) Uani d 1 . .
H H4 0.314467 0.395672 0.617458 0.032 Uiso calc 1 . .
C C5 0.6407(6) 0.2620(4) 0.6270(2) 0.0228(8) Uani d 1 . .
C C6 0.7958(6) 0.1861(5) 0.6926(3) 0.0260(8) Uani d 1 . .
H H6 0.947277 0.131744 0.670270 0.031 Uiso calc 1 . .
C C7 0.7301(6) 0.1899(5) 0.7885(2) 0.0253(8) Uani d 1 . .
H H7 0.834978 0.136384 0.832438 0.030 Uiso calc 1 . .
C C8 0.9209(6) 0.2491(5) 0.4709(3) 0.0257(8) Uani d 1 . .
C C9 0.9138(6) 0.2390(5) 0.3692(3) 0.0238(8) Uani d 1 . .
C C10 0.7131(6) 0.1552(5) 0.3439(3) 0.0265(8) Uani d 1 . .
H H10 0.572074 0.103421 0.392070 0.032 Uiso calc 1 . .
C C11 0.7225(6) 0.1487(5) 0.2481(3) 0.0302(9) Uani d 1 . .
H H11 0.587155 0.091657 0.230932 0.036 Uiso calc 1 . .
C C12 0.9254(7) 0.2236(5) 0.1773(3) 0.0304(9) Uani d 1 . .
H H12 0.928932 0.218903 0.111750 0.036 Uiso calc 1 . .
C C13 1.1249(7) 0.3062(5) 0.2021(3) 0.0303(9) Uani d 1 . .
H H13 1.265418 0.357914 0.153574 0.036 Uiso calc 1 . .
C C14 1.1180(6) 0.3127(5) 0.2979(3) 0.0280(9) Uani d 1 . .
H H14 1.255099 0.368467 0.314711 0.034 Uiso calc 1 . .
F F1 0.3071(5) 0.4105(3) 0.94336(17) 0.0520(7) Uani d 1 . .
F F2 0.6234(5) 0.2548(4) 0.97444(18) 0.0599(8) Uani d 1 . .
F F3 0.2713(5) 0.1294(4) 0.97311(18) 0.0606(8) Uani d 1 . .
N N1 0.6886(5) 0.2533(4) 0.5288(2) 0.0253(7) Uani d 1 . .
O O1 1.1224(4) 0.2563(4) 0.49980(18) 0.0359(7) Uani d 1 . .
H H1 0.541(5) 0.261(6) 0.495(3) 0.052(13) Uiso d 1 . .

loop_
_atom_site_aniso_label
_atom_site_aniso_U_11
_atom_site_aniso_U_22
_atom_site_aniso_U_33
_atom_site_aniso_U_12
_atom_site_aniso_U_13
_atom_site_aniso_U_23
C1 0.039(2) 0.033(2) 0.037(2) 0.0094(19) -0.0088(18) -0.0111(18)
C2 0.0212(17) 0.027(2) 0.030(2) 0.0040(15) -0.0059(15) -0.0067(16)
C3 0.0187(17) 0.031(2) 0.033(2) 0.0076(15) -0.0031(15) -0.0104(17)
C4 0.0178(17) 0.030(2) 0.036(2) 0.0046(15) -0.0092(15) -0.0095(16)
C5 0.0179(16) 0.022(2) 0.029(2) 0.0015(14) -0.0057(14) -0.0065(15)
C6 0.0159(17) 0.032(2) 0.031(2) 0.0082(15) -0.0052(14) -0.0077(16)
C7 0.0204(17) 0.027(2) 0.029(2) 0.0061(15) -0.0095(15) -0.0031(15)
C8 0.0196(18) 0.026(2) 0.032(2) 0.0036(14) -0.0044(15) -0.0080(16)
C9 0.0191(17) 0.024(2) 0.0293(19) 0.0114(14) -0.0054(14) -0.0070(15)
C10 0.0158(16) 0.029(2) 0.035(2) 0.0062(14) -0.0043(14) -0.0084(16)
C11 0.0206(18) 0.034(2) 0.040(2) 0.0090(16) -0.0123(16) -0.0127(17)
C12 0.029(2) 0.037(2) 0.030(2) 0.0127(17) -0.0098(16) -0.0119(17)
C13 0.0233(19) 0.033(2) 0.032(2) 0.0101(16) -0.0007(15) -0.0054(17)
C14 0.0180(17) 0.032(2) 0.036(2) 0.0071(15) -0.0073(15) -0.0097(17)
F1 0.0738(18) 0.0462(16) 0.0401(14) 0.0300(13) -0.0083(12) -0.0207(12)
F2 0.0573(16) 0.093(2) 0.0404(15) 0.0265(15) -0.0240(13) -0.0268(14)
F3 0.0735(19) 0.0528(17) 0.0442(16) -0.0077(14) 0.0159(13) -0.0089(12)
N1 0.0147(14) 0.0351(19) 0.0279(17) 0.0076(13) -0.0064(12) -0.0093(13)
O1 0.0162(12) 0.062(2) 0.0331(15) 0.0062(12) -0.0074(11) -0.0161(13)

loop_
_atom_type_symbol
_atom_type_description
_atom_type_scat_dispersion_real
_atom_type_scat_dispersion_imag
_atom_type_scat_source
C C 0.0033 0.0016 'International Tables Vol C Tables 4.2.6.8 and 6.1.1.4'
H H 0.0000 0.0000 'International Tables Vol C Tables 4.2.6.8 and 6.1.1.4'
F F 0.0171 0.0103 'International Tables Vol C Tables 4.2.6.8 and 6.1.1.4'
N N 0.0061 0.0033 'International Tables Vol C Tables 4.2.6.8 and 6.1.1.4'
O O 0.0106 0.0060 'International Tables Vol C Tables 4.2.6.8 and 6.1.1.4'

loop_
_geom_angle_atom_site_label_1
_geom_angle_atom_site_label_2
_geom_angle_atom_site_label_3
_geom_angle_site_symmetry_1
_geom_angle_site_symmetry_3
_geom_angle
_geom_angle_publ_flag
F3 C1 F2 . . 105.9(3) ?
F3 C1 F1 . . 106.1(3) ?
F2 C1 F1 . . 105.7(3) ?
F3 C1 C2 . . 112.7(3) ?
F2 C1 C2 . . 113.1(3) ?
F1 C1 C2 . . 112.7(3) ?
C3 C2 C7 . . 119.0(3) ?
C3 C2 C1 . . 120.0(3) ?
C7 C2 C1 . . 120.9(3) ?
C4 C3 C2 . . 120.7(3) ?
C4 C3 H3 . . 119.7 ?
C2 C3 H3 . . 119.7 ?
C3 C4 C5 . . 120.5(3) ?
C3 C4 H4 . . 119.8 ?
C5 C4 H4 . . 119.8 ?
C4 C5 C6 . . 118.9(3) ?
C4 C5 N1 . . 117.8(3) ?
C6 C5 N1 . . 123.3(3) ?
C7 C6 C5 . . 120.4(3) ?
C7 C6 H6 . . 119.8 ?
C5 C6 H6 . . 119.8 ?
C6 C7 C2 . . 120.6(3) ?
C6 C7 H7 . . 119.7 ?
C2 C7 H7 . . 119.7 ?
O1 C8 N1 . . 122.7(3) ?
O1 C8 C9 . . 122.0(3) ?
N1 C8 C9 . . 115.3(3) ?
C14 C9 C10 . . 119.3(3) ?
C14 C9 C8 . . 117.8(3) ?
C10 C9 C8 . . 122.9(3) ?
C11 C10 C9 . . 119.4(3) ?
C11 C10 H10 . . 120.3 ?
C9 C10 H10 . . 120.3 ?
C12 C11 C10 . . 121.0(3) ?
C12 C11 H11 . . 119.5 ?
C10 C11 H11 . . 119.5 ?
C11 C12 C13 . . 119.8(3) ?
C11 C12 H12 . . 120.1 ?
C13 C12 H12 . . 120.1 ?
C14 C13 C12 . . 119.7(3) ?
C14 C13 H13 . . 120.1 ?
C12 C13 H13 . . 120.1 ?
C9 C14 C13 . . 120.8(3) ?
C9 C14 H14 . . 119.6 ?
C13 C14 H14 . . 119.6 ?
C8 N1 C5 . . 127.0(3) ?
C8 N1 H1 . . 115(3) ?
C5 N1 H1 . . 117(3) ?

loop_
_geom_bond_atom_site_label_1
_geom_bond_atom_site_label_2
_geom_bond_site_symmetry_2
_geom_bond_distance
_geom_bond_publ_flag
C1 F3 . 1.335(5) ?
C1 F2 . 1.340(4) ?
C1 F1 . 1.340(4) ?
C1 C2 . 1.484(5) ?
C2 C3 . 1.391(5) ?
C2 C7 . 1.397(5) ?
C3 C4 . 1.373(5) ?
C3 H3 . 0.9500 ?
C4 C5 . 1.396(5) ?
C4 H4 . 0.9500 ?
C5 C6 . 1.403(5) ?
C5 N1 . 1.409(4) ?
C6 C7 . 1.370(5) ?
C6 H6 . 0.9500 ?
C7 H7 . 0.9500 ?
C8 O1 . 1.233(4) ?
C8 N1 . 1.370(4) ?
C8 C9 . 1.493(5) ?
C9 C14 . 1.384(5) ?
C9 C10 . 1.405(5) ?
C10 C11 . 1.385(5) ?
C10 H10 . 0.9500 ?
C11 C12 . 1.378(5) ?
C11 H11 . 0.9500 ?
C12 C13 . 1.391(5) ?
C12 H12 . 0.9500 ?
C13 C14 . 1.387(5) ?
C13 H13 . 0.9500 ?
C14 H14 . 0.9500 ?
N1 H1 . 0.993(10) ?

loop_
_geom_hbond_atom_site_label_D
_geom_hbond_atom_site_label_H
_geom_hbond_atom_site_label_A
_geom_hbond_site_symmetry_A
_geom_hbond_distance_DH
_geom_hbond_distance_HA
_geom_hbond_distance_DA
_geom_hbond_angle_DHA
_geom_hbond_publ_flag
C6 H6 O1 . 0.95 2.44 2.938(4) 112.4 yes
C4 H4 O1 1_455 0.95 2.57 3.240(4) 128.2 yes
N1 H1 O1 1_455 0.990(10) 2.23(2) 3.138(3) 151(3) yes

_cod_database_fobs_code 2244036
